data_2010130
loop_
_publ_author_name
'Frydenvang, Karla'
'Trickey, Peter'
'Jensen, Birthe'

_publ_section_title
;
 Ethoxycarbonylcholine picrate hemihydrate
;
_journal_issue 11
_journal_name_full 'Acta Crystallographica Section C'
_journal_page_first 1839
_journal_page_last 1841
_journal_paper_doi 10.1107/S0108270194002921
_journal_volume 50
_journal_year 1994
_chemical_formula_moiety 'C8 H18 N O3 +1,C6 H2 N3 O7 -1,0.5(H2 O)'
_chemical_formula_sum 'C14 H21 N4 O10.5'
_chemical_formula_weight 413.35
_chemical_melting_point .388E-305
_chemical_name_common 'Ethoxycarbonylcholine Picrate Hemihydrate'
_chemical_name_systematic ' Ethoxycarbonylcholine Picrate Hemihydrate'
_space_group_IT_number 13
_symmetry_cell_setting monoclinic
_symmetry_space_group_name_Hall '-P 2yac'
_symmetry_space_group_name_H-M 'P 1 2/n 1'
_cell_angle_alpha 90.00
_cell_angle_beta 102.86(2)
_cell_angle_gamma 90.00
_cell_formula_units_Z 4
_cell_length_a 11.623(3)
_cell_length_b 7.432(2)
_cell_length_c 21.197(5)
_cell_measurement_reflns_used 20
_cell_measurement_temperature 105(2)
_cell_measurement_theta_max 22.05
_cell_measurement_theta_min 16.64
_cell_volume 1785.1(8)
_computing_data_reduction 'Blessing (1987)'
_computing_molecular_graphics 'ORTEP (Johnson, 1976)'
_computing_structure_refinement 'SHELXL-93 (Sheldrick, 1993)'
_computing_structure_solution 'SHELXS-86 (Sheldrick, 1985)'
_diffrn_ambient_temperature 105(2)
_diffrn_measurement_device 'CAD4 Enraf Nonius'
_diffrn_measurement_method 'profile data from \w/2\q scan'
_diffrn_radiation_monochromator graphite
_diffrn_radiation_source 'fine-focus sealed tube'
_diffrn_radiation_type MoK\a
_diffrn_radiation_wavelength 0.71073
_diffrn_reflns_av_R_equivalents 0.010
_diffrn_reflns_av_sigmaI/netI 0.0283
_diffrn_reflns_limit_h_max 20
_diffrn_reflns_limit_h_min -20
_diffrn_reflns_limit_k_max 13
_diffrn_reflns_limit_k_min 0
_diffrn_reflns_limit_l_max 37
_diffrn_reflns_limit_l_min 0
_diffrn_reflns_number 15033
_diffrn_reflns_theta_max 38.96
_diffrn_reflns_theta_min 1.85
_diffrn_standards_decay_% 0.5
_diffrn_standards_interval_count 600
_diffrn_standards_interval_time 166
_diffrn_standards_number 5
_exptl_absorpt_coefficient_mu 0.133
_exptl_absorpt_correction_type none
_exptl_crystal_colour yellow
_exptl_crystal_density_diffrn 1.538
_exptl_crystal_description needles
_exptl_crystal_F_000 868
_exptl_crystal_size_max 0.30
_exptl_crystal_size_mid 0.25
_exptl_crystal_size_min 0.20
_refine_diff_density_max 0.563
_refine_diff_density_min -0.310
_refine_ls_extinction_method none
_refine_ls_goodness_of_fit_all 1.116
_refine_ls_goodness_of_fit_obs 1.096
_refine_ls_hydrogen_treatment refxyz
_refine_ls_matrix_type full
_refine_ls_number_parameters 321
_refine_ls_number_reflns 10340
_refine_ls_number_restraints 0
_refine_ls_restrained_S_all 1.153
_refine_ls_restrained_S_obs 1.096
_refine_ls_R_factor_all 0.0672
_refine_ls_R_factor_obs 0.0458
_refine_ls_shift/esd_max 0.125
_refine_ls_shift/esd_mean 0.016
_refine_ls_structure_factor_coef Fsqd
_refine_ls_weighting_scheme
; calc w = 1/[\s^2^(Fo^2^) + (0.0486P)^2^ + 0.5810P]
  where P = (Fo^2^ + 2Fc^2^)/3
;
_refine_ls_wR_factor_all 0.1287
_refine_ls_wR_factor_obs 0.1073
_reflns_number_observed 8028
_reflns_number_total 10364
_reflns_observed_criterion >2sigma(I)
_cod_data_source_file ab1157.cif
_cod_data_source_block etcopi
_cod_original_sg_symbol_H-M 'P 2/n'
_cod_original_formula_sum 'C14 H21 N4 O10.50'
_cod_database_code 2010130

loop_
_symmetry_equiv_pos_as_xyz
'x, y, z'
'x+1/2, -y, z+1/2'
'-x, -y, -z'
'-x-1/2, y, -z-1/2'

loop_
_atom_site_aniso_label
_atom_site_aniso_U_11
_atom_site_aniso_U_22
_atom_site_aniso_U_33
_atom_site_aniso_U_12
_atom_site_aniso_U_13
_atom_site_aniso_U_23
_atom_site_aniso_type_symbol
C12 0.0192(4) 0.0212(4) 0.0161(3) -0.0016(3) 0.0016(3) 0.0032(3) C
C11 0.0197(4) 0.0192(4) 0.0152(3) -0.0056(3) 0.0031(3) 0.0043(3) C
O1 0.0174(3) 0.0165(3) 0.0126(2) -0.0046(2) 0.0019(2) 0.0021(2) O
C2 0.0145(3) 0.0127(3) 0.0136(3) -0.0011(2) 0.0039(2) 0.0002(2) C
O3 0.0219(3) 0.0166(3) 0.0180(3) -0.0079(2) 0.0030(2) -0.0010(2) O
O4 0.0174(3) 0.0159(3) 0.0116(2) -0.0046(2) 0.0013(2) 0.0018(2) O
C5 0.0163(3) 0.0143(3) 0.0121(3) -0.0012(3) 0.0016(2) -0.0007(2) C
C6 0.0131(3) 0.0151(3) 0.0121(3) 0.0005(2) 0.0039(2) -0.0004(2) C
N7 0.0131(3) 0.0131(3) 0.0129(2) -0.0008(2) 0.0034(2) -0.0006(2) N
C9 0.0122(3) 0.0222(4) 0.0210(4) 0.0001(3) 0.0000(3) 0.0031(3) C
C10 0.0228(4) 0.0158(3) 0.0211(4) -0.0048(3) 0.0061(3) 0.0022(3) C
C8 0.0259(4) 0.0190(4) 0.0158(3) 0.0006(3) 0.0087(3) -0.0042(3) C
C21 0.0120(3) 0.0152(3) 0.0120(3) 0.0012(2) 0.0033(2) 0.0013(2) C
O21 0.0175(3) 0.0278(3) 0.0122(2) 0.0003(2) 0.0055(2) -0.0021(2) O
C26 0.0109(3) 0.0148(3) 0.0102(3) -0.0003(2) 0.0016(2) 0.0000(2) C
N26 0.0126(3) 0.0165(3) 0.0118(2) -0.0005(2) 0.0016(2) -0.0017(2) N
O262 0.0182(3) 0.0391(4) 0.0111(2) -0.0036(3) -0.0006(2) 0.0036(3) O
O261 0.0188(3) 0.0203(3) 0.0226(3) -0.0068(2) 0.0022(2) 0.0027(2) O
C25 0.0119(3) 0.0158(3) 0.0112(3) -0.0008(2) 0.0028(2) 0.0006(2) C
C24 0.0133(3) 0.0165(3) 0.0103(3) -0.0014(2) 0.0023(2) -0.0006(2) C
N24 0.0158(3) 0.0203(3) 0.0112(2) -0.0022(2) 0.0020(2) -0.0013(2) N
O242 0.0188(3) 0.0448(5) 0.0148(3) -0.0061(3) 0.0075(2) -0.0045(3) O
O241 0.0208(3) 0.0312(4) 0.0145(3) -0.0089(3) -0.0005(2) -0.0055(3) O
C23 0.0119(3) 0.0148(3) 0.0142(3) -0.0008(2) 0.0022(2) 0.0006(2) C
C22 0.0109(3) 0.0148(3) 0.0146(3) 0.0000(2) 0.0042(2) 0.0014(2) C
N22 0.0130(3) 0.0161(3) 0.0201(3) 0.0003(2) 0.0064(2) 0.0017(2) N
O222 0.0120(2) 0.0348(4) 0.0260(3) -0.0033(3) 0.0041(2) -0.0025(3) O
O221 0.0216(3) 0.0330(4) 0.0208(3) -0.0025(3) 0.0102(2) 0.0066(3) O
O8 0.0370(6) 0.0232(5) 0.0265(5) 0.000 0.0181(5) 0.000 O

loop_
_atom_site_label
_atom_site_fract_x
_atom_site_fract_y
_atom_site_fract_z
_atom_site_U_iso_or_equiv
_atom_site_thermal_displace_type
_atom_site_calc_flag
_atom_site_refinement_flags
_atom_site_occupancy
_atom_site_disorder_group
_atom_site_type_symbol
C12 0.72773(9) 0.14570(10) 0.58765(4) 0.0192(2) Uani d . 1 . C
C11 0.64002(8) 0.11540(10) 0.52487(4) 0.0182(2) Uani d . 1 . C
O1 0.66793(6) 0.23929(9) 0.47713(3) 0.01570(10) Uani d . 1 . O
C2 0.60276(7) 0.21420(10) 0.41765(4) 0.01350(10) Uani d . 1 . C
O3 0.53192(6) 0.09590(10) 0.40046(3) 0.01910(10) Uani d . 1 . O
O4 0.63013(6) 0.34367(9) 0.37971(3) 0.01530(10) Uani d . 1 . O
C5 0.56825(8) 0.33050(10) 0.31244(4) 0.01450(10) Uani d . 1 . C
C6 0.59953(7) 0.49470(10) 0.27776(4) 0.01330(10) Uani d . 1 . C
N7 0.52781(6) 0.66150(10) 0.28283(3) 0.01300(10) Uani d . 1 . N
C9 0.40504(8) 0.64010(10) 0.24266(5) 0.0190(2) Uani d . 1 . C
C10 0.58457(9) 0.81790(10) 0.25668(5) 0.0197(2) Uani d . 1 . C
C8 0.52281(9) 0.70170(10) 0.35149(4) 0.0196(2) Uani d . 1 . C
C21 0.08136(7) 0.23100(10) 0.37701(4) 0.01290(10) Uani d . 1 . C
C22 0.18049(7) 0.30970(10) 0.42361(4) 0.01330(10) Uani d . 1 . C
C23 0.18016(7) 0.34450(10) 0.48747(4) 0.01380(10) Uani d . 1 . C
C24 0.08024(7) 0.30420(10) 0.51062(4) 0.01340(10) Uani d . 1 . C
C25 -0.01992(7) 0.22950(10) 0.47045(4) 0.01290(10) Uani d . 1 . C
C26 -0.01887(7) 0.19830(10) 0.40689(4) 0.01210(10) Uani d . 1 . C
O21 0.08129(6) 0.18820(10) 0.32038(3) 0.01880(10) Uani d . 1 . O
N22 0.28822(6) 0.35800(10) 0.40341(4) 0.01590(10) Uani d . 1 . N
O221 0.28382(7) 0.38120(10) 0.34528(4) 0.0243(2) Uani d . 1 . O
O222 0.37919(6) 0.37850(10) 0.44544(4) 0.0243(2) Uani d . 1 . O
N24 0.07930(7) 0.34120(10) 0.57698(3) 0.01590(10) Uani d . 1 . N
O241 0.16975(7) 0.39950(10) 0.61295(3) 0.02280(10) Uani d . 1 . O
O242 -0.01223(7) 0.31360(10) 0.59560(3) 0.0255(2) Uani d . 1 . O
N26 -0.12732(6) 0.12500(10) 0.36712(3) 0.01380(10) Uani d . 1 . N
O261 -0.18295(6) 0.01410(10) 0.39189(4) 0.02100(10) Uani d . 1 . O
O262 -0.16004(6) 0.17830(10) 0.31133(3) 0.0234(2) Uani d . 1 . O
O8 0.2500 0.0356(2) 0.2500 0.0272(2) Uani d S 1 . O
H8 0.283(2) 0.101(3) 0.2310(10) 0.050 Uiso d . 1 . H
H121 0.723(2) 0.271(3) 0.6020(10) 0.050 Uiso d . 1 . H
H122 0.811(2) 0.119(3) 0.5830(10) 0.050 Uiso d . 1 . H
H123 0.709(2) 0.060(3) 0.6200(10) 0.050 Uiso d . 1 . H
H111 0.558(2) 0.139(3) 0.5280(10) 0.050 Uiso d . 1 . H
H112 0.645(2) -0.010(3) 0.5090(10) 0.050 Uiso d . 1 . H
H51 0.600(2) 0.226(3) 0.2940(10) 0.050 Uiso d . 1 . H
H52 0.483(2) 0.317(3) 0.3100(10) 0.050 Uiso d . 1 . H
H61 0.586(2) 0.468(3) 0.2320(10) 0.050 Uiso d . 1 . H
H62 0.681(2) 0.531(3) 0.2952(9) 0.050 Uiso d . 1 . H
H91 0.361(2) 0.751(3) 0.2480(10) 0.050 Uiso d . 1 . H
H92 0.370(2) 0.535(3) 0.2580(10) 0.050 Uiso d . 1 . H
H93 0.412(2) 0.624(3) 0.1980(10) 0.050 Uiso d . 1 . H
H101 0.594(2) 0.782(3) 0.2140(10) 0.050 Uiso d . 1 . H
H102 0.531(2) 0.923(3) 0.2533(9) 0.050 Uiso d . 1 . H
H103 0.659(2) 0.842(3) 0.2860(10) 0.050 Uiso d . 1 . H
H81 0.603(2) 0.710(3) 0.3780(10) 0.050 Uiso d . 1 . H
H82 0.481(2) 0.604(3) 0.3660(10) 0.050 Uiso d . 1 . H
H83 0.482(2) 0.816(3) 0.3510(10) 0.050 Uiso d . 1 . H
H25 -0.088(2) 0.204(3) 0.4860(10) 0.050 Uiso d . 1 . H
H23 0.247(2) 0.402(3) 0.5150(10) 0.050 Uiso d . 1 . H

loop_
_atom_type_symbol
_atom_type_description
_atom_type_scat_dispersion_real
_atom_type_scat_dispersion_imag
_atom_type_scat_source
C C 0.0033 0.0016 'International Tables Vol C Tables 4.2.6.8 and 6.1.1.4'
H H 0.0000 0.0000 'International Tables Vol C Tables 4.2.6.8 and 6.1.1.4'
N N 0.0061 0.0033 'International Tables Vol C Tables 4.2.6.8 and 6.1.1.4'
O O 0.0106 0.0060 'International Tables Vol C Tables 4.2.6.8 and 6.1.1.4'

loop_
_geom_angle_atom_site_label_1
_geom_angle_atom_site_label_2
_geom_angle_atom_site_label_3
_geom_angle_site_symmetry_2
_geom_angle_site_symmetry_3
_geom_angle
_geom_angle_publ_flag
O1 C11 C12 . . 107.95(7) yes
C2 O1 C11 . . 113.67(7) yes
O3 C2 O1 . . 126.52(8) yes
O3 C2 O4 . . 125.57(8) yes
O1 C2 O4 . . 107.92(7) yes
C2 O4 C5 . . 114.23(7) yes
O4 C5 C6 . . 107.67(7) yes
C5 C6 N7 . . 115.59(7) yes
C9 N7 C8 . . 109.58(7) yes
C9 N7 C10 . . 108.28(7) yes
C8 N7 C10 . . 108.62(7) yes
C9 N7 C6 . . 110.04(7) yes
C8 N7 C6 . . 111.94(7) yes
C10 N7 C6 . . 108.30(7) yes
C22 C21 C26 . . 110.92(7) yes
C23 C22 C21 . . 124.34(7) yes
C22 C23 C24 . . 119.42(8) yes
C23 C24 C25 . . 121.28(7) yes
C26 C25 C24 . . 118.61(7) yes
C25 C26 C21 . . 125.39(7) yes
O21 C21 C22 . . 125.90(8) yes
O21 C21 C26 . . 123.10(8) yes
N22 C22 C21 . . 119.99(7) yes
C23 C22 N22 . . 115.66(7) yes
O222 N22 O221 . . 122.92(8) yes
O222 N22 C22 . . 118.30(8) yes
O221 N22 C22 . . 118.76(8) yes
C23 C24 N24 . . 119.58(7) yes
C25 C24 N24 . . 119.14(7) yes
O242 N24 O241 . . 122.64(8) yes
O242 N24 C24 . . 118.52(7) yes
O241 N24 C24 . . 118.84(8) yes
N26 C26 C21 . . 118.73(7) yes
C25 C26 N26 . . 115.88(7) yes
O262 N26 O261 . . 123.17(8) yes
O262 N26 C26 . . 118.73(7) yes
O261 N26 C26 . . 118.10(7) yes
C11 C12 H121 . . 110.0(10) ?
C11 C12 H122 . . 111.0(10) ?
H121 C12 H122 . . 109(2) ?
C11 C12 H123 . . 108.0(10) ?
H121 C12 H123 . . 111(2) ?
H122 C12 H123 . . 108(2) ?
O1 C11 H111 . . 108.0(10) ?
C12 C11 H111 . . 113.0(10) ?
O1 C11 H112 . . 109.0(10) ?
C12 C11 H112 . . 111.0(10) ?
H111 C11 H112 . . 109(2) ?
O4 C5 H51 . . 108.0(10) ?
C6 C5 H51 . . 107.0(10) ?
O4 C5 H52 . . 109.0(10) ?
C6 C5 H52 . . 114.0(10) ?
H51 C5 H52 . . 111(2) ?
C5 C6 H61 . . 108.0(10) ?
N7 C6 H61 . . 106.0(10) ?
C5 C6 H62 . . 111.0(10) ?
N7 C6 H62 . . 104.0(10) ?
H61 C6 H62 . . 111(2) ?
N7 C8 H81 . . 109.0(10) ?
N7 C8 H82 . . 107.0(10) ?
H81 C8 H82 . . 110(2) ?
N7 C8 H83 . . 107.0(10) ?
H81 C8 H83 . . 111(2) ?
H82 C8 H83 . . 112(2) ?
N7 C9 H91 . . 107.0(10) ?
N7 C9 H92 . . 109.0(10) ?
H91 C9 H92 . . 112(2) ?
N7 C9 H93 . . 107.0(10) ?
H91 C9 H93 . . 111(2) ?
H92 C9 H93 . . 111(2) ?
N7 C10 H101 . . 106.0(10) ?
N7 C10 H102 . . 109.0(10) ?
H101 C10 H102 . . 110(2) ?
N7 C10 H103 . . 108.0(10) ?
H101 C10 H103 . . 113(2) ?
H102 C10 H103 . . 111(2) ?
C22 C23 H23 . . 120.0(10) ?
C24 C23 H23 . . 120.0(10) ?
C26 C25 H25 . . 120.0(10) ?
C24 C25 H25 . . 121.0(10) ?
O21 H8 O8 4_656 4_656 157(2) no
C8 H83 O3 . 1_565 134(2) ?
C9 H91 O8 . 1_565 175(2) ?
C6 H62 O241 . 3_666 148(2) ?

loop_
_geom_bond_atom_site_label_1
_geom_bond_atom_site_label_2
_geom_bond_site_symmetry_2
_geom_bond_distance
_geom_bond_publ_flag
C12 C11 . 1.5020(10) yes
C11 O1 . 1.4570(10) yes
O1 C2 . 1.3320(10) yes
C2 O3 . 1.2040(10) yes
C2 O4 . 1.3370(10) yes
O4 C5 . 1.4500(10) yes
C5 C6 . 1.5100(10) yes
C6 N7 . 1.5110(10) yes
N7 C8 . 1.4990(10) yes
N7 C9 . 1.4990(10) yes
N7 C10 . 1.5020(10) yes
C21 C22 . 1.4630(10) yes
C22 C23 . 1.3790(10) yes
C23 C24 . 1.3900(10) yes
C24 C25 . 1.3960(10) yes
C25 C26 . 1.3700(10) yes
C21 C26 . 1.4650(10) yes
C21 O21 . 1.2420(10) yes
C22 N22 . 1.4560(10) yes
N22 O222 . 1.2310(10) yes
N22 O221 . 1.2340(10) yes
C24 N24 . 1.4360(10) yes
N24 O242 . 1.2320(10) yes
N24 O241 . 1.2320(10) yes
C26 N26 . 1.4570(10) yes
N26 O262 . 1.2250(10) yes
N26 O261 . 1.2350(10) yes
O8 H8 . 0.78(2) no
C12 H121 . 0.99(2) ?
C12 H122 . 1.02(2) ?
C12 H123 . 1.00(2) ?
C11 H111 . 0.99(2) ?
C11 H112 . 1.00(2) ?
C5 H51 . 0.98(2) ?
C5 H52 . 0.99(2) ?
C6 H61 . 0.96(2) ?
C6 H62 . 0.97(2) ?
C8 H81 . 0.98(2) ?
C8 H82 . 0.97(2) ?
C8 H83 . 0.98(2) ?
C9 H91 . 0.99(2) ?
C9 H92 . 0.97(2) ?
C9 H93 . 0.97(2) ?
C10 H101 . 0.98(2) ?
C10 H102 . 0.99(2) ?
C10 H103 . 0.97(2) ?
C23 H23 . 0.96(2) ?
C25 H25 . 0.94(2) ?

loop_
_geom_contact_atom_site_label_1
_geom_contact_atom_site_label_2
_geom_contact_distance
_geom_contact_site_symmetry_2
_geom_contact_publ_flag
O21 O8 2.9420(10) 4_656 no
O21 H8 2.21(2) 4_656 no
C8 O3 3.1020(10) 1_565 ?
H83 O3 2.34(2) 1_565 ?
C9 O8 3.470(2) 1_565 ?
H91 O8 2.49(2) 1_565 ?
C6 O241 3.2270(10) 3_666 ?
H62 O241 2.36(2) 3_666 ?
C12 O242 3.2400(10) 1_655 ?

loop_
_geom_torsion_atom_site_label_1
_geom_torsion_atom_site_label_2
_geom_torsion_atom_site_label_3
_geom_torsion_atom_site_label_4
_geom_torsion
_geom_torsion_publ_flag
C12 C11 O1 C2 174.21(8) yes
C11 O1 C2 O4 175.33(7) yes
O1 C2 O4 C5 178.17(7) yes
C2 O4 C5 C6 174.59(7) yes
O4 C5 C6 N7 -83.60(9) yes
C5 C6 N7 C8 49.93(9) yes
C5 C6 N7 C9 -72.17(9) yes
C5 C6 N7 C10 169.65(7) yes
O3 C2 O1 C11 -5.00(10) ?
O3 C2 O4 C5 -1.50(10) ?
C25 C26 C21 C22 -2.50(10) ?
C26 C21 C22 C23 1.40(10) ?
C21 C22 C23 C24 -0.20(10) ?
C22 C23 C24 C25 -0.10(10) ?
C23 C24 C25 C26 -0.90(10) ?
C24 C25 C26 C21 2.30(10) ?
C21 C22 N22 O221 20.70(10) ?
C21 C22 N22 O222 -161.18(8) ?
C23 C22 N22 O221 -158.91(9) ?
C23 C22 N22 O222 19.30(10) ?
C23 C24 N24 O241 -3.80(10) ?
C23 C24 N24 O242 176.12(9) ?
C25 C24 N24 O241 176.74(9) ?
C25 C24 N24 O242 -3.40(10) ?
C25 C26 N26 O261 -37.40(10) ?
C25 C26 N26 O262 141.38(9) ?
C21 C26 N26 O261 142.09(8) ?
C21 C26 N26 O262 -39.20(10) ?
